data_1568152
loop_
_publ_author_name
'Zhou, Xiuquan'
'Kolluru, Venkata Surya Chaitanya'
'Xu, Wenqian'
'Wang, Luqing'
'Chang, Tieyan'
'Chen, Yu-Sheng'
'Yu, Lei'
'Wen, Jianguo'
'Chan, Maria K. Y.'
'Chung, Duck Young'
'Kanatzidis, Mercouri G.'

_publ_section_title
;
 Discovery of chalcogenides structures and compositions using mixed fluxes
;
_journal_issue 7938
_journal_name_full Nature
_journal_page_first 72
_journal_page_last 77
_journal_paper_doi 10.1038/s41586-022-05307-7
_journal_volume 612
_journal_year 2022
_chemical_formula_moiety 'Ba2 Cu2 Na1.23 O1.25 S3'
_chemical_formula_sum 'Ba2 Cu2 Na1.24 O1.25 S3'
_chemical_formula_weight 546.42
_space_group_crystal_system monoclinic
_space_group_IT_number 12
_space_group_name_Hall '-C 2y'
_space_group_name_H-M_alt 'C 1 2/m 1'
_atom_sites_solution_hydrogens .
_atom_sites_solution_primary dual
_audit_contact_author_name
;
;
_audit_creation_date 2022-07-05
_audit_creation_method
;
Olex2 1.2
(compiled 2018.05.29 svn.r3508 for OlexSys, GUI svn.r5506)
;
_cell_angle_alpha 90
_cell_angle_beta 91.544(3)
_cell_angle_gamma 90
_cell_formula_units_Z 8
_cell_length_a 22.188(2)
_cell_length_b 4.2597(5)
_cell_length_c 17.1110(18)
_cell_measurement_reflns_used 52801
_cell_measurement_temperature 100
_cell_measurement_theta_max 53.854
_cell_measurement_theta_min 2.136
_cell_volume 1616.6(3)
_computing_molecular_graphics 'Olex2 (Dolomanov et al., 2009)'
_computing_publication_material 'Olex2 (Dolomanov et al., 2009)'
_computing_structure_refinement 'ShelXL (Sheldrick, 2015)'
_computing_structure_solution 'ShelXT (Sheldrick, 2015)'
_diffrn_ambient_temperature 100
_diffrn_measured_fraction_theta_full 0.999
_diffrn_measured_fraction_theta_max 0.829
_diffrn_measurement_device_type 15-IDD
_diffrn_radiation_type Synchrotron
_diffrn_radiation_wavelength 0.41328
_diffrn_reflns_av_R_equivalents 0.0640
_diffrn_reflns_av_unetI/netI 0.0399
_diffrn_reflns_Laue_measured_fraction_full 0.999
_diffrn_reflns_Laue_measured_fraction_max 0.829
_diffrn_reflns_limit_h_max 48
_diffrn_reflns_limit_h_min -40
_diffrn_reflns_limit_k_max 7
_diffrn_reflns_limit_k_min -9
_diffrn_reflns_limit_l_max 37
_diffrn_reflns_limit_l_min -29
_diffrn_reflns_number 52801
_diffrn_reflns_point_group_measured_fraction_full 0.999
_diffrn_reflns_point_group_measured_fraction_max 0.829
_diffrn_reflns_theta_full 14.357
_diffrn_reflns_theta_max 26.927
_diffrn_reflns_theta_min 1.068
_exptl_absorpt_coefficient_mu 15.558
_exptl_crystal_colour yellow
_exptl_crystal_density_diffrn 4.490
_exptl_crystal_description rod
_exptl_crystal_F_000 1933
_refine_diff_density_max 2.874
_refine_diff_density_min -2.797
_refine_diff_density_rms 0.314
_refine_ls_extinction_coef 0.00206(11)
_refine_ls_extinction_expression Fc^*^=kFc[1+0.001xFc^2^\l^3^/sin(2\q)]^-1/4^
_refine_ls_extinction_method 'SHELXL-2018/3 (Sheldrick 2018)'
_refine_ls_goodness_of_fit_ref 0.984
_refine_ls_hydrogen_treatment undef
_refine_ls_matrix_type full
_refine_ls_number_parameters 126
_refine_ls_number_reflns 7988
_refine_ls_number_restraints 0
_refine_ls_restrained_S_all 0.984
_refine_ls_R_factor_all 0.0432
_refine_ls_R_factor_gt 0.0315
_refine_ls_shift/su_max 0.161
_refine_ls_shift/su_mean 0.008
_refine_ls_structure_factor_coef Fsqd
_refine_ls_weighting_details 'w=1/[\s^2^(Fo^2^)+(0.0380P)^2^] where P=(Fo^2^+2Fc^2^)/3'
_refine_ls_weighting_scheme calc
_refine_ls_wR_factor_gt 0.0775
_refine_ls_wR_factor_ref 0.0804
_reflns_Friedel_coverage 0.000
_reflns_Friedel_fraction_full .
_reflns_Friedel_fraction_max .
_reflns_number_gt 5851
_reflns_number_total 7988
_reflns_threshold_expression 'I > 2\s(I)'
_cod_data_source_file XVIII_Ba2Cu2Na1.23O1.25S3.cif
_cod_data_source_block XVIII
_cod_database_code 1568152
_shelx_shelxl_version_number 2018/3
_shelx_space_group_comment
;
The symmetry employed for this shelxl refinement is uniquely defined
by the following loop, which should always be used as a source of
symmetry information in preference to the above space-group names.
They are only intended as comments.
;
_olex2_refinement_description
;
;
_olex2_submission_special_instructions 'No special instructions were received'

loop_
_space_group_symop_operation_xyz
'x, y, z'
'-x, y, -z'
'x+1/2, y+1/2, z'
'-x+1/2, y+1/2, -z'
'-x, -y, -z'
'x, -y, z'
'-x+1/2, -y+1/2, -z'
'x+1/2, -y+1/2, z'

loop_
_atom_site_label
_atom_site_type_symbol
_atom_site_fract_x
_atom_site_fract_y
_atom_site_fract_z
_atom_site_U_iso_or_equiv
_atom_site_adp_type
_atom_site_occupancy
_atom_site_site_symmetry_order
_atom_site_calc_flag
_atom_site_refinement_flags_posn
_atom_site_refinement_flags_adp
_atom_site_refinement_flags_occupancy
_atom_site_disorder_assembly
_atom_site_disorder_group
Ba01 Ba 0.56871(2) 1.000000 0.43437(2) 0.01278(3) Uani 1 2 d S T P . .
Ba02 Ba 0.68515(2) 1.000000 0.64291(2) 0.01271(3) Uani 1 2 d S T P . .
Ba03 Ba 0.64691(2) 1.000000 0.90777(2) 0.01359(3) Uani 1 2 d S T P . .
Ba04 Ba 0.39033(2) 1.000000 0.83206(2) 0.01369(3) Uani 1 2 d S T P . .
Cu05 Cu 0.73201(2) 0.500000 0.78824(2) 0.01624(6) Uani 1 2 d S T P . .
Cu06 Cu 0.77645(2) 0.500000 0.54405(2) 0.02388(7) Uani 1 2 d S T P . .
Cu07 Cu 0.84129(2) 0.000000 0.67566(3) 0.02562(8) Uani 1 2 d S T P . .
Cu08 Cu 0.80168(2) 0.000000 0.94989(3) 0.02438(8) Uani 1 2 d S T P . .
S009 S 0.79396(3) 0.500000 0.68294(3) 0.01174(8) Uani 1 2 d S T P . .
S00A S 0.76051(2) 0.500000 0.91574(3) 0.01141(8) Uani 1 2 d S T P . .
S00B S 0.94295(3) 0.000000 0.70956(4) 0.01286(9) Uani 1 2 d S T P . .
S00C S 0.62958(3) 0.500000 0.76177(4) 0.01291(9) Uani 1 2 d S T P . .
S00D S 0.67366(3) 0.500000 0.49781(4) 0.01335(9) Uani 1 2 d S T P . .
S00E S 0.90625(3) 0.000000 0.97148(4) 0.01430(9) Uani 1 2 d S T P . .
Na0F Na 0.500000 1.000000 1.000000 0.0239(4) Uani 1 4 d S T P . .
Na0G Na 0.53628(6) 1.000000 0.73713(7) 0.0358(4) Uani 1 2 d S T P . .
O00H O 0.500000 0.500000 0.500000 0.0173(4) Uani 1 4 d S T P . .
O00I O 0.56229(9) 1.000000 0.60107(11) 0.0188(3) Uani 1 2 d S T P . .
O00J O 0.51912(8) 1.000000 0.86874(10) 0.0190(4) Uani 1 2 d S T P . .
Na00 Na 0.55645(11) 0.500000 0.61553(14) 0.0174(6) Uani 0.488(6) 2 d S T P . .
Na1 Na 0.51903(10) 0.500000 0.86467(15) 0.0203(7) Uani 0.480(7) 2 d S T P . .

loop_
_atom_site_aniso_label
_atom_site_aniso_U_11
_atom_site_aniso_U_22
_atom_site_aniso_U_33
_atom_site_aniso_U_23
_atom_site_aniso_U_13
_atom_site_aniso_U_12
Ba01 0.01379(5) 0.01171(5) 0.01281(5) 0.000 -0.00044(4) 0.000
Ba02 0.01348(5) 0.01173(5) 0.01290(5) 0.000 0.00010(4) 0.000
Ba03 0.01317(6) 0.01398(6) 0.01370(6) 0.000 0.00189(4) 0.000
Ba04 0.01296(6) 0.01513(6) 0.01303(6) 0.000 0.00110(4) 0.000
Cu05 0.01812(13) 0.01739(13) 0.01317(12) 0.000 -0.00008(10) 0.000
Cu06 0.01779(14) 0.0354(2) 0.01851(15) 0.000 0.00183(12) 0.000
Cu07 0.01527(14) 0.01790(14) 0.0437(2) 0.000 0.00018(14) 0.000
Cu08 0.01512(13) 0.01698(14) 0.0408(2) 0.000 -0.00374(14) 0.000
S009 0.01180(19) 0.01165(19) 0.01175(19) 0.000 0.00009(16) 0.000
S00A 0.01149(19) 0.01146(19) 0.01127(19) 0.000 0.00038(16) 0.000
S00B 0.0122(2) 0.01103(19) 0.0154(2) 0.000 0.00181(17) 0.000
S00C 0.0138(2) 0.0121(2) 0.0128(2) 0.000 -0.00006(17) 0.000
S00D 0.0121(2) 0.0110(2) 0.0169(2) 0.000 -0.00147(18) 0.000
S00E 0.0111(2) 0.0114(2) 0.0204(2) 0.000 0.00034(18) 0.000
Na0F 0.0184(7) 0.0403(10) 0.0131(6) 0.000 0.0025(6) 0.000
Na0G 0.0171(6) 0.0763(13) 0.0138(5) 0.000 0.0010(4) 0.000
O00H 0.0177(10) 0.0143(10) 0.0200(11) 0.000 0.0000(9) 0.000
O00I 0.0152(7) 0.0278(9) 0.0135(7) 0.000 0.0006(6) 0.000
O00J 0.0179(8) 0.0254(10) 0.0137(7) 0.000 0.0011(7) 0.000
Na00 0.0217(11) 0.0114(9) 0.0187(11) 0.000 -0.0075(8) 0.000
Na1 0.0189(12) 0.0099(10) 0.0320(15) 0.000 -0.0009(10) 0.000

loop_
_atom_type_symbol
_atom_type_description
_atom_type_scat_dispersion_real
_atom_type_scat_dispersion_imag
_atom_type_scat_source
Ba Ba -0.3244 2.2819 'International Tables Vol C Tables 4.2.6.8 and 6.1.1.4'
Cu Cu 0.3201 1.2651 'International Tables Vol C Tables 4.2.6.8 and 6.1.1.4'
Na Na 0.0362 0.0249 'International Tables Vol C Tables 4.2.6.8 and 6.1.1.4'
O O 0.0106 0.0060 'International Tables Vol C Tables 4.2.6.8 and 6.1.1.4'
S S 0.1246 0.1234 'International Tables Vol C Tables 4.2.6.8 and 6.1.1.4'

loop_
_geom_angle_atom_site_label_1
_geom_angle_atom_site_label_2
_geom_angle_atom_site_label_3
_geom_angle
_geom_angle_site_symmetry_1
_geom_angle_site_symmetry_3
Cu06 Ba01 Cu07 58.426(9) 7_666 7_666
Cu06 Ba01 Cu07 58.426(9) 7_666 7_656
Cu06 Ba01 Na00 142.13(3) 7_666 5_666
Cu07 Ba01 Cu07 74.889(12) 7_666 7_656
Cu07 Ba01 Na00 133.03(4) 7_666 5_666
Cu07 Ba01 Na00 87.70(4) 7_656 5_666
S00B Ba01 Cu06 98.021(12) 7_666 7_666
S00B Ba01 Cu06 98.021(12) 7_656 7_666
S00B Ba01 Cu07 91.487(13) 7_666 7_656
S00B Ba01 Cu07 39.805(13) 7_666 7_666
S00B Ba01 Cu07 91.487(13) 7_656 7_666
S00B Ba01 Cu07 39.805(13) 7_656 7_656
S00B Ba01 S00B 81.555(17) 7_656 7_666
S00B Ba01 S00D 82.443(14) 7_666 1_565
S00B Ba01 S00D 135.014(16) 7_666 .
S00B Ba01 S00D 82.442(14) 7_656 .
S00B Ba01 S00D 135.014(16) 7_656 1_565
S00B Ba01 Na00 99.38(3) 7_666 5_666
S00B Ba01 Na00 52.18(4) 7_656 5_666
S00D Ba01 Cu06 43.586(9) . 7_666
S00D Ba01 Cu06 43.587(9) 1_565 7_666
S00D Ba01 Cu07 51.692(14) . 7_656
S00D Ba01 Cu07 51.692(14) 1_565 7_666
S00D Ba01 Cu07 99.262(14) 1_565 7_656
S00D Ba01 Cu07 99.262(13) . 7_666
S00D Ba01 S00D 79.904(16) . 1_565
S00D Ba01 Na00 172.78(4) 1_565 5_666
S00D Ba01 Na00 103.24(2) . 5_666
O00H Ba01 Cu06 119.830(7) 1_565 7_666
O00H Ba01 Cu06 119.831(6) . 7_666
O00H Ba01 Cu07 168.345(7) . 7_666
O00H Ba01 Cu07 94.342(9) 1_565 7_666
O00H Ba01 Cu07 168.345(7) 1_565 7_656
O00H Ba01 Cu07 94.342(9) . 7_656
O00H Ba01 S00B 138.508(11) 1_565 7_656
O00H Ba01 S00B 77.192(11) 1_565 7_666
O00H Ba01 S00B 77.192(11) . 7_656
O00H Ba01 S00B 138.508(11) . 7_666
O00H Ba01 S00D 76.749(11) 1_565 1_565
O00H Ba01 S00D 136.485(13) . 1_565
O00H Ba01 S00D 136.485(13) 1_565 .
O00H Ba01 S00D 76.749(11) . .
O00H Ba01 O00H 96.001(9) . 1_565
O00H Ba01 O00I 63.22(2) 1_565 5_676
O00H Ba01 O00I 63.22(2) . 5_676
O00H Ba01 Na00 40.08(3) . 5_666
O00H Ba01 Na00 96.78(3) 1_565 5_666
O00I Ba01 Cu06 88.25(4) . 7_666
O00I Ba01 Cu06 174.30(4) 5_676 7_666
O00I Ba01 Cu07 125.49(3) . 7_656
O00I Ba01 Cu07 125.49(3) . 7_666
O00I Ba01 Cu07 117.50(3) 5_676 7_656
O00I Ba01 Cu07 117.50(3) 5_676 7_666
O00I Ba01 S00B 138.435(11) . 7_666
O00I Ba01 S00B 77.72(3) 5_676 7_656
O00I Ba01 S00B 77.72(3) 5_676 7_666
O00I Ba01 S00B 138.435(11) . 7_656
O00I Ba01 S00D 138.216(13) 5_676 .
O00I Ba01 S00D 74.16(3) . .
O00I Ba01 S00D 138.216(13) 5_676 1_565
O00I Ba01 S00D 74.16(3) . 1_565
O00I Ba01 O00H 64.40(2) . .
O00I Ba01 O00H 64.40(2) . 1_565
O00I Ba01 O00I 97.45(5) . 5_676
O00I Ba01 Na00 100.28(5) . 5_666
O00I Ba01 Na00 36.79(2) 5_676 5_666
Cu05 Ba02 Cu05 77.170(11) 1_565 .
Cu05 Ba02 Cu06 78.401(10) . .
Cu05 Ba02 Cu06 125.173(11) . 1_565
Cu05 Ba02 Cu06 78.399(10) 1_565 1_565
Cu05 Ba02 Cu06 125.173(11) 1_565 .
Cu06 Ba02 Cu05 128.193(8) 7_666 1_565
Cu06 Ba02 Cu05 128.194(8) 7_666 .
Cu06 Ba02 Cu06 49.818(9) 7_666 .
Cu06 Ba02 Cu06 49.818(9) 7_666 1_565
Cu06 Ba02 Cu06 77.074(11) . 1_565
S009 Ba02 Cu05 40.052(12) 1_565 1_565
S009 Ba02 Cu05 92.577(11) . 1_565
S009 Ba02 Cu05 40.053(12) . .
S009 Ba02 Cu05 92.578(12) 1_565 .
S009 Ba02 Cu06 41.896(12) 1_565 1_565
S009 Ba02 Cu06 89.695(12) 1_565 7_666
S009 Ba02 Cu06 93.740(13) . 1_565
S009 Ba02 Cu06 93.740(13) 1_565 .
S009 Ba02 Cu06 89.695(12) . 7_666
S009 Ba02 Cu06 41.897(12) . .
S009 Ba02 S009 81.041(16) . 1_565
S00C Ba02 Cu05 40.560(13) 1_565 1_565
S00C Ba02 Cu05 93.837(13) 1_565 .
S00C Ba02 Cu05 93.838(14) . 1_565
S00C Ba02 Cu05 40.559(13) . .
S00C Ba02 Cu06 98.211(12) . .
S00C Ba02 Cu06 165.610(14) 1_565 .
S00C Ba02 Cu06 136.043(9) 1_565 7_666
S00C Ba02 Cu06 98.212(12) 1_565 1_565
S00C Ba02 Cu06 165.608(14) . 1_565
S00C Ba02 Cu06 136.043(10) . 7_666
S00C Ba02 S009 126.249(15) 1_565 .
S00C Ba02 S009 126.249(16) . 1_565
S00C Ba02 S009 74.342(15) . .
S00C Ba02 S009 74.344(14) 1_565 1_565
S00C Ba02 S00C 83.017(17) . 1_565
S00C Ba02 S00D 152.525(17) 1_565 .
S00C Ba02 S00D 152.525(17) . 1_565
S00C Ba02 S00D 91.458(13) 1_565 1_565
S00C Ba02 S00D 91.458(14) . .
S00D Ba02 Cu05 99.343(12) 1_565 1_565
S00D Ba02 Cu05 99.344(12) . .
S00D Ba02 Cu05 166.739(13) . 1_565
S00D Ba02 Cu05 166.740(13) 1_565 .
S00D Ba02 Cu06 93.731(13) . 1_565
S00D Ba02 Cu06 41.834(13) . .
S00D Ba02 Cu06 44.697(10) . 7_666
S00D Ba02 Cu06 41.836(13) 1_565 1_565
S00D Ba02 Cu06 93.731(13) 1_565 .
S00D Ba02 Cu06 44.697(10) 1_565 7_666
S00D Ba02 S009 128.506(15) . 1_565
S00D Ba02 S009 77.159(14) 1_565 1_565
S00D Ba02 S009 77.159(13) . .
S00D Ba02 S009 128.507(15) 1_565 .
S00D Ba02 S00D 81.109(17) 1_565 .
O00I Ba02 Cu05 117.48(3) . .
O00I Ba02 Cu05 117.48(3) . 1_565
O00I Ba02 Cu06 91.54(4) . 7_666
O00I Ba02 Cu06 117.35(3) . .
O00I Ba02 Cu06 117.35(3) . 1_565
O00I Ba02 S009 139.467(8) . 1_565
O00I Ba02 S009 139.466(8) . .
O00I Ba02 S00C 76.96(3) . 1_565
O00I Ba02 S00C 76.96(3) . .
O00I Ba02 S00D 75.58(3) . .
O00I Ba02 S00D 75.58(3) . 1_565
Cu05 Ba03 Cu05 74.112(11) . 1_565
Cu08 Ba03 Cu05 128.043(11) 7_657 1_565
Cu08 Ba03 Cu05 128.043(11) 7_667 .
Cu08 Ba03 Cu05 65.256(10) 1_565 1_565
Cu08 Ba03 Cu05 65.257(10) 1_565 .
Cu08 Ba03 Cu05 82.140(11) 7_657 .
Cu08 Ba03 Cu05 82.140(11) 7_667 1_565
Cu08 Ba03 Cu08 77.335(13) 7_667 7_657
Cu08 Ba03 Cu08 62.869(11) 7_657 1_565
Cu08 Ba03 Cu08 62.868(11) 7_667 1_565
S00A Ba03 Cu05 89.626(12) 1_565 .
S00A Ba03 Cu05 38.338(11) . .
S00A Ba03 Cu05 89.625(12) . 1_565
S00A Ba03 Cu05 38.338(12) 1_565 1_565
S00A Ba03 Cu08 40.989(8) 1_565 1_565
S00A Ba03 Cu08 97.654(12) . 7_667
S00A Ba03 Cu08 47.677(12) . 7_657
S00A Ba03 Cu08 47.677(12) 1_565 7_667
S00A Ba03 Cu08 40.990(8) . 1_565
S00A Ba03 Cu08 97.653(12) 1_565 7_657
S00A Ba03 S00A 80.391(15) . 1_565
S00C Ba03 Cu05 39.247(13) . .
S00C Ba03 Cu05 39.249(13) 1_565 1_565
S00C Ba03 Cu05 90.231(13) 1_565 .
S00C Ba03 Cu05 90.230(13) . 1_565
S00C Ba03 Cu08 167.115(14) . 7_667
S00C Ba03 Cu08 104.503(13) . 1_565
S00C Ba03 Cu08 104.504(13) 1_565 1_565
S00C Ba03 Cu08 99.654(13) . 7_657
S00C Ba03 Cu08 167.116(14) 1_565 7_657
S00C Ba03 Cu08 99.654(12) 1_565 7_667
S00C Ba03 S00A 121.435(15) 1_565 .
S00C Ba03 S00A 71.806(14) . .
S00C Ba03 S00A 121.434(15) . 1_565
S00C Ba03 S00A 71.807(14) 1_565 1_565
S00C Ba03 S00C 80.468(17) 1_565 .
S00E Ba03 Cu05 169.245(13) 7_667 .
S00E Ba03 Cu05 169.245(13) 7_657 1_565
S00E Ba03 Cu05 100.586(12) 7_657 .
S00E Ba03 Cu05 100.586(12) 7_667 1_565
S00E Ba03 Cu08 41.242(13) 7_657 7_657
S00E Ba03 Cu08 104.086(14) 7_657 1_565
S00E Ba03 Cu08 94.372(15) 7_667 7_657
S00E Ba03 Cu08 104.086(14) 7_667 1_565
S00E Ba03 Cu08 94.372(15) 7_657 7_667
S00E Ba03 Cu08 41.242(13) 7_667 7_667
S00E Ba03 S00A 80.726(14) 7_657 .
S00E Ba03 S00A 80.726(14) 7_667 1_565
S00E Ba03 S00A 133.972(16) 7_657 1_565
S00E Ba03 S00A 133.972(16) 7_667 .
S00E Ba03 S00C 91.244(14) 7_657 .
S00E Ba03 S00C 151.384(18) 7_657 1_565
S00E Ba03 S00C 151.385(18) 7_667 .
S00E Ba03 S00C 91.244(14) 7_667 1_565
S00E Ba03 S00E 83.018(18) 7_667 7_657
O00J Ba03 Cu05 113.68(3) . .
O00J Ba03 Cu05 113.68(3) . 1_565
O00J Ba03 Cu08 118.14(3) . 7_667
O00J Ba03 Cu08 118.14(3) . 7_657
O00J Ba03 Cu08 178.58(4) . 1_565
O00J Ba03 S00A 138.739(11) . 1_565
O00J Ba03 S00A 138.738(11) . .
O00J Ba03 S00C 74.44(3) . 1_565
O00J Ba03 S00C 74.44(3) . .
O00J Ba03 S00E 76.95(3) . 7_667
O00J Ba03 S00E 76.95(3) . 7_657
Cu07 Ba04 Cu05 64.162(8) 3_455 3_455
Cu07 Ba04 Cu05 64.162(8) 3_465 3_455
Cu07 Ba04 Cu07 73.319(12) 3_455 3_465
Cu08 Ba04 Cu05 64.140(10) 3_465 3_455
Cu08 Ba04 Cu05 64.140(9) 3_455 3_455
Cu08 Ba04 Cu07 84.587(12) 3_465 3_465
Cu08 Ba04 Cu07 84.587(11) 3_455 3_455
Cu08 Ba04 Cu07 128.301(12) 3_465 3_455
Cu08 Ba04 Cu07 128.301(12) 3_455 3_465
Cu08 Ba04 Cu08 73.459(12) 3_465 3_455
S009 Ba04 Cu05 38.836(12) 3_455 3_455
S009 Ba04 Cu07 40.375(7) 3_455 3_465
S009 Ba04 Cu07 40.375(7) 3_455 3_455
S009 Ba04 Cu08 94.697(13) 3_455 3_455
S009 Ba04 Cu08 94.697(13) 3_455 3_465
S00A Ba04 Cu05 38.234(12) 3_455 3_455
S00A Ba04 Cu07 94.270(12) 3_455 3_465
S00A Ba04 Cu07 94.270(12) 3_455 3_455
S00A Ba04 Cu08 40.647(7) 3_455 3_455
S00A Ba04 Cu08 40.647(7) 3_455 3_465
S00A Ba04 S009 77.070(17) 3_455 3_455
S00B Ba04 Cu05 103.561(12) 3_455 3_455
S00B Ba04 Cu05 103.561(13) 3_465 3_455
S00B Ba04 Cu07 39.416(13) 3_455 3_455
S00B Ba04 Cu07 90.866(14) 3_465 3_455
S00B Ba04 Cu07 39.416(13) 3_465 3_465
S00B Ba04 Cu07 90.866(14) 3_455 3_465
S00B Ba04 Cu08 167.659(13) 3_455 3_465
S00B Ba04 Cu08 100.831(12) 3_465 3_465
S00B Ba04 Cu08 167.659(13) 3_465 3_455
S00B Ba04 Cu08 100.831(11) 3_455 3_455
S00B Ba04 S009 74.624(14) 3_465 3_455
S00B Ba04 S009 74.624(15) 3_455 3_455
S00B Ba04 S00A 128.763(11) 3_455 3_455
S00B Ba04 S00A 128.763(11) 3_465 3_455
S00B Ba04 S00B 82.544(17) 3_455 3_465
S00E Ba04 Cu05 104.114(12) 3_465 3_455
S00E Ba04 Cu05 104.114(12) 3_455 3_455
S00E Ba04 Cu07 100.753(13) 3_455 3_455
S00E Ba04 Cu07 168.180(13) 3_455 3_465
S00E Ba04 Cu07 168.180(13) 3_465 3_455
S00E Ba04 Cu07 100.753(13) 3_465 3_465
S00E Ba04 Cu08 40.002(13) 3_455 3_455
S00E Ba04 Cu08 91.576(14) 3_455 3_465
S00E Ba04 Cu08 40.002(13) 3_465 3_465
S00E Ba04 Cu08 91.576(14) 3_465 3_455
S00E Ba04 S009 129.312(12) 3_455 3_455
S00E Ba04 S009 129.312(12) 3_465 3_455
S00E Ba04 S00A 75.745(14) 3_455 3_455
S00E Ba04 S00A 75.745(14) 3_465 3_455
S00E Ba04 S00B 152.322(18) 3_465 3_455
S00E Ba04 S00B 90.591(14) 3_465 3_465
S00E Ba04 S00B 152.322(18) 3_455 3_465
S00E Ba04 S00B 90.591(14) 3_455 3_455
S00E Ba04 S00E 83.125(19) 3_465 3_455
O00J Ba04 Cu05 179.66(4) . 3_455
O00J Ba04 Cu07 116.09(3) . 3_455
O00J Ba04 Cu07 116.09(3) . 3_465
O00J Ba04 Cu08 115.61(3) . 3_455
O00J Ba04 Cu08 115.61(3) . 3_465
O00J Ba04 S009 141.50(4) . 3_455
O00J Ba04 S00A 141.43(4) . 3_455
O00J Ba04 S00B 76.69(3) . 3_465
O00J Ba04 S00B 76.69(3) . 3_455
O00J Ba04 S00E 75.64(3) . 3_455
O00J Ba04 S00E 75.64(3) . 3_465
Ba02 Cu05 Ba02 77.170(11) 1_545 .
Ba02 Cu05 Ba03 83.606(9) 1_545 1_545
Ba02 Cu05 Ba03 129.815(12) . 1_545
Ba02 Cu05 Ba03 129.814(12) 1_545 .
Ba02 Cu05 Ba03 83.607(9) . .
Ba02 Cu05 Ba04 115.545(9) . 3_545
Ba02 Cu05 Ba04 115.545(9) 1_545 3_545
Ba03 Cu05 Ba03 74.113(11) 1_545 .
Ba03 Cu05 Ba04 114.594(10) . 3_545
Ba03 Cu05 Ba04 114.594(9) 1_545 3_545
S009 Cu05 Ba02 66.761(14) . .
S009 Cu05 Ba02 66.762(14) . 1_545
S009 Cu05 Ba03 142.629(6) . 1_545
S009 Cu05 Ba03 142.629(6) . .
S009 Cu05 Ba04 63.797(17) . 3_545
S009 Cu05 S00C 116.99(3) . .
S00A Cu05 Ba02 140.938(6) . .
S00A Cu05 Ba02 140.937(6) . 1_545
S00A Cu05 Ba03 65.196(14) . .
S00A Cu05 Ba03 65.196(14) . 1_545
S00A Cu05 Ba04 63.148(17) . 3_545
S00A Cu05 S009 126.94(3) . .
S00A Cu05 S00C 116.07(3) . .
S00C Cu05 Ba02 65.023(13) . 1_545
S00C Cu05 Ba02 65.023(13) . .
S00C Cu05 Ba03 64.819(14) . 1_545
S00C Cu05 Ba03 64.819(14) . .
S00C Cu05 Ba04 179.22(2) . 3_545
Ba02 Cu06 Ba01 123.329(10) 1_545 7_666
Ba02 Cu06 Ba01 79.799(10) 7_666 7_666
Ba02 Cu06 Ba01 123.329(10) . 7_666
Ba02 Cu06 Ba02 130.184(9) 7_666 1_545
Ba02 Cu06 Ba02 77.074(12) . 1_545
Ba02 Cu06 Ba02 130.183(9) 7_666 .
Cu06 Cu06 Ba01 116.928(16) 7_666 7_666
Cu06 Cu06 Ba01 116.928(16) 7_656 7_666
Cu06 Cu06 Ba02 66.663(15) 7_656 7_666
Cu06 Cu06 Ba02 119.15(2) 7_656 .
Cu06 Cu06 Ba02 63.521(13) 7_656 1_545
Cu06 Cu06 Ba02 119.15(2) 7_666 1_545
Cu06 Cu06 Ba02 66.663(15) 7_666 7_666
Cu06 Cu06 Ba02 63.520(13) 7_666 .
Cu06 Cu06 Cu06 96.97(2) 7_656 7_666
S009 Cu06 Ba01 76.071(17) . 7_666
S009 Cu06 Ba02 155.87(2) . 7_666
S009 Cu06 Ba02 65.914(13) . 1_545
S009 Cu06 Ba02 65.915(13) . .
S009 Cu06 Cu06 125.365(16) . 7_666
S009 Cu06 Cu06 125.365(16) . 7_656
S009 Cu06 S00D 102.802(18) . 7_656
S009 Cu06 S00D 102.802(18) . 7_666
S00D Cu06 Ba01 65.484(15) 7_666 7_666
S00D Cu06 Ba01 65.484(15) 7_656 7_666
S00D Cu06 Ba01 166.86(2) . 7_666
S00D Cu06 Ba02 83.364(15) 7_656 1_545
S00D Cu06 Ba02 66.455(16) 7_656 7_666
S00D Cu06 Ba02 160.110(17) 7_666 1_545
S00D Cu06 Ba02 66.455(16) 7_666 7_666
S00D Cu06 Ba02 87.06(2) . 7_666
S00D Cu06 Ba02 160.111(17) 7_656 .
S00D Cu06 Ba02 83.363(15) 7_666 .
S00D Cu06 Ba02 65.891(15) . .
S00D Cu06 Ba02 65.891(15) . 1_545
S00D Cu06 Cu06 131.46(3) 7_666 7_656
S00D Cu06 Cu06 56.560(15) . 7_656
S00D Cu06 Cu06 52.634(16) 7_656 7_656
S00D Cu06 Cu06 131.46(3) 7_656 7_666
S00D Cu06 Cu06 52.634(16) 7_666 7_666
S00D Cu06 Cu06 56.560(15) . 7_666
S00D Cu06 S009 117.07(3) . .
S00D Cu06 S00D 109.195(17) . 7_666
S00D Cu06 S00D 109.195(17) . 7_656
S00D Cu06 S00D 115.86(3) 7_666 7_656
Ba01 Cu07 Ba01 74.890(12) 7_656 7_666
Ba01 Cu07 Ba04 82.730(10) 7_666 3_545
Ba01 Cu07 Ba04 126.832(13) 7_666 3_535
Ba01 Cu07 Ba04 82.730(9) 7_656 3_535
Ba01 Cu07 Ba04 126.832(12) 7_656 3_545
Ba02 Cu07 Ba01 119.396(12) 1_545 7_666
Ba02 Cu07 Ba01 119.396(11) 1_545 7_656
Ba02 Cu07 Ba04 113.662(11) 1_545 3_535
Ba02 Cu07 Ba04 113.662(11) 1_545 3_545
Ba04 Cu07 Ba04 73.319(13) 3_545 3_535
S009 Cu07 Ba01 146.21(2) 1_545 7_666
S009 Cu07 Ba01 146.22(2) . 7_656
S009 Cu07 Ba01 75.088(16) . 7_666
S009 Cu07 Ba01 75.086(16) 1_545 7_656
S009 Cu07 Ba02 64.621(15) . 1_545
S009 Cu07 Ba02 64.622(15) 1_545 1_545
S009 Cu07 Ba04 128.41(2) 1_545 3_545
S009 Cu07 Ba04 63.410(16) 1_545 3_535
S009 Cu07 Ba04 128.41(2) . 3_535
S009 Cu07 Ba04 63.410(16) . 3_545
S009 Cu07 S009 127.05(3) 1_545 .
S00B Cu07 Ba01 64.454(15) . 7_656
S00B Cu07 Ba01 64.454(15) . 7_666
S00B Cu07 Ba02 174.71(3) . 1_545
S00B Cu07 Ba04 62.378(15) . 3_535
S00B Cu07 Ba04 62.378(15) . 3_545
S00B Cu07 S009 114.550(16) . .
S00B Cu07 S009 114.548(16) . 1_545
Ba03 Cu08 Ba03 117.132(10) 7_657 1_545
Ba03 Cu08 Ba03 117.132(11) 7_667 1_545
Ba03 Cu08 Ba03 77.335(13) 7_667 7_657
Ba03 Cu08 Ba04 126.788(13) 7_657 3_545
Ba03 Cu08 Ba04 81.462(9) 7_657 3_535
Ba03 Cu08 Ba04 126.788(13) 7_667 3_535
Ba03 Cu08 Ba04 81.462(10) 7_667 3_545
Ba03 Cu08 Ba04 116.008(12) 1_545 3_545
Ba03 Cu08 Ba04 116.008(11) 1_545 3_535
Ba04 Cu08 Ba04 73.459(12) 3_535 3_545
S00A Cu08 Ba03 148.43(2) . 7_657
S00A Cu08 Ba03 74.664(15) 1_545 7_657
S00A Cu08 Ba03 74.665(15) . 7_667
S00A Cu08 Ba03 65.230(15) 1_545 1_545
S00A Cu08 Ba03 65.229(15) . 1_545
S00A Cu08 Ba03 64.060(14) 7_657 7_657
S00A Cu08 Ba03 64.060(14) 7_657 7_667
S00A Cu08 Ba03 69.811(16) 7_657 1_545
S00A Cu08 Ba03 148.42(2) 1_545 7_667
S00A Cu08 Ba04 62.660(16) 1_545 3_535
S00A Cu08 Ba04 62.661(16) . 3_545
S00A Cu08 Ba04 127.54(2) 1_545 3_545
S00A Cu08 Ba04 141.351(8) 7_657 3_535
S00A Cu08 Ba04 127.54(2) . 3_535
S00A Cu08 Ba04 141.351(9) 7_657 3_545
S00A Cu08 S00A 90.427(18) 1_545 7_657
S00A Cu08 S00A 90.426(18) . 7_657
S00A Cu08 S00A 126.61(3) 1_545 .
S00E Cu08 Ba03 64.901(15) . 7_657
S00E Cu08 Ba03 177.17(3) . 1_545
S00E Cu08 Ba03 64.901(15) . 7_667
S00E Cu08 Ba04 61.894(16) . 3_535
S00E Cu08 Ba04 61.894(16) . 3_545
S00E Cu08 S00A 113.02(3) . 7_657
S00E Cu08 S00A 114.234(16) . 1_545
S00E Cu08 S00A 114.235(16) . .
Ba02 S009 Ba01 120.011(14) 1_545 7_666
Ba02 S009 Ba01 120.010(14) . 7_666
Ba02 S009 Ba02 81.042(16) 1_545 .
Ba02 S009 Ba04 128.514(12) . 3_545
Ba02 S009 Ba04 128.513(13) 1_545 3_545
Ba04 S009 Ba01 83.855(15) 3_545 7_666
Cu05 S009 Ba01 161.22(2) . 7_666
Cu05 S009 Ba02 73.186(15) . .
Cu05 S009 Ba02 73.185(15) . 1_545
Cu05 S009 Ba04 77.367(19) . 3_545
Cu05 S009 Cu06 133.91(3) . .
Cu05 S009 Cu07 108.393(19) . 1_565
Cu05 S009 Cu07 108.393(19) . .
Cu06 S009 Ba01 64.872(16) . 7_666
Cu06 S009 Ba02 72.189(14) . 1_545
Cu06 S009 Ba02 72.188(14) . .
Cu06 S009 Ba04 148.73(2) . 3_545
Cu07 S009 Ba01 66.415(16) 1_565 7_666
Cu07 S009 Ba01 66.414(16) . 7_666
Cu07 S009 Ba02 153.41(2) 1_565 1_545
Cu07 S009 Ba02 74.400(13) 1_565 .
Cu07 S009 Ba02 74.399(13) . 1_545
Cu07 S009 Ba02 153.41(2) . .
Cu07 S009 Ba04 76.213(17) 1_565 3_545
Cu07 S009 Ba04 76.214(18) . 3_545
Cu07 S009 Cu06 90.46(2) 1_565 .
Cu07 S009 Cu06 90.46(2) . .
Cu07 S009 Cu07 127.05(3) . 1_565
Ba03 S00A Ba03 80.392(16) 1_545 .
Ba03 S00A Ba03 116.860(13) . 7_667
Ba03 S00A Ba03 116.861(13) 1_545 7_667
Ba04 S00A Ba03 82.958(14) 3_545 7_667
Ba04 S00A Ba03 131.807(12) 3_545 .
Ba04 S00A Ba03 131.807(12) 3_545 1_545
Cu05 S00A Ba03 76.466(15) . .
Cu05 S00A Ba03 161.58(2) . 7_667
Cu05 S00A Ba03 76.465(15) . 1_545
Cu05 S00A Ba04 78.619(19) . 3_545
Cu05 S00A Cu08 133.16(3) . 7_657
Cu05 S00A Cu08 109.436(18) . .
Cu05 S00A Cu08 109.435(18) . 1_565
Cu08 S00A Ba03 65.728(16) 1_565 7_667
Cu08 S00A Ba03 65.265(17) 7_657 7_667
Cu08 S00A Ba03 73.781(13) . 1_545
Cu08 S00A Ba03 68.265(13) 7_657 1_545
Cu08 S00A Ba03 150.92(2) 1_565 1_545
Cu08 S00A Ba03 68.264(13) 7_657 .
Cu08 S00A Ba03 150.92(2) . .
Cu08 S00A Ba03 73.782(13) 1_565 .
Cu08 S00A Ba03 65.728(16) . 7_667
Cu08 S00A Ba04 148.22(2) 7_657 3_545
Cu08 S00A Ba04 76.690(17) 1_565 3_545
Cu08 S00A Ba04 76.691(17) . 3_545
Cu08 S00A Cu08 89.573(18) . 7_657
Cu08 S00A Cu08 126.61(3) . 1_565
Cu08 S00A Cu08 89.574(18) 1_565 7_657
Ba01 S00B Ba01 81.554(17) 7_656 7_666
Ba04 S00B Ba01 153.94(2) 3_535 7_666
Ba04 S00B Ba01 153.94(2) 3_545 7_656
Ba04 S00B Ba01 92.106(10) 3_545 7_666
Ba04 S00B Ba01 92.106(10) 3_535 7_656
Ba04 S00B Ba04 82.543(17) 3_545 3_535
Cu07 S00B Ba01 75.740(17) . 7_666
Cu07 S00B Ba01 75.740(17) . 7_656
Cu07 S00B Ba04 78.205(17) . 3_545
Cu07 S00B Ba04 78.205(17) . 3_535
Cu07 S00B Na0G 134.73(2) . 3_535
Cu07 S00B Na0G 134.73(2) . 3_545
Cu07 S00B Na00 133.36(5) . 3_545
Cu07 S00B Na1 135.87(5) . 3_545
Na0G S00B Ba01 72.26(2) 3_535 7_656
Na0G S00B Ba01 128.54(3) 3_545 7_656
Na0G S00B Ba01 72.26(2) 3_545 7_666
Na0G S00B Ba01 128.54(3) 3_535 7_666
Na0G S00B Ba04 128.80(3) 3_535 3_545
Na0G S00B Ba04 71.92(2) 3_535 3_535
Na0G S00B Ba04 128.80(3) 3_545 3_535
Na0G S00B Ba04 71.92(2) 3_545 3_545
Na0G S00B Na0G 90.50(4) 3_545 3_535
Na0G S00B Na00 60.16(4) 3_545 3_545
Na0G S00B Na00 60.16(4) 3_535 3_545
Na0G S00B Na1 60.57(4) 3_545 3_545
Na0G S00B Na1 60.57(4) 3_535 3_545
Na00 S00B Ba01 69.42(3) 3_545 7_666
Na00 S00B Ba01 69.42(3) 3_545 7_656
Na00 S00B Ba04 131.77(2) 3_545 3_545
Na00 S00B Ba04 131.77(2) 3_545 3_535
Na00 S00B Na1 90.77(7) 3_545 3_545
Na1 S00B Ba01 132.49(2) 3_545 7_666
Na1 S00B Ba01 132.49(2) 3_545 7_656
Na1 S00B Ba04 69.09(4) 3_545 3_535
Na1 S00B Ba04 69.09(3) 3_545 3_545
Ba02 S00C Ba02 83.018(17) 1_545 .
Ba02 S00C Ba03 150.30(2) 1_545 .
Ba02 S00C Ba03 90.716(10) 1_545 1_545
Ba02 S00C Ba03 90.718(10) . .
Ba02 S00C Ba03 150.30(2) . 1_545
Ba03 S00C Ba03 80.468(17) 1_545 .
Cu05 S00C Ba02 74.418(16) . 1_545
Cu05 S00C Ba02 74.418(16) . .
Cu05 S00C Ba03 75.934(16) . .
Cu05 S00C Ba03 75.933(16) . 1_545
Cu05 S00C Na0G 134.62(2) . .
Cu05 S00C Na0G 134.62(2) . 1_545
Cu05 S00C Na00 133.20(6) . .
Cu05 S00C Na1 133.53(5) . .
Na0G S00C Ba02 131.17(3) 1_545 .
Na0G S00C Ba02 73.43(2) 1_545 1_545
Na0G S00C Ba02 73.43(2) . .
Na0G S00C Ba02 131.17(3) . 1_545
Na0G S00C Ba03 73.33(2) . .
Na0G S00C Ba03 73.33(2) 1_545 1_545
Na0G S00C Ba03 129.24(3) . 1_545
Na0G S00C Ba03 129.24(3) 1_545 .
Na0G S00C Na0G 90.76(4) . 1_545
Na0G S00C Na1 61.21(4) 1_545 .
Na0G S00C Na1 61.21(4) . .
Na00 S00C Ba02 70.99(4) . 1_545
Na00 S00C Ba02 70.99(4) . .
Na00 S00C Ba03 133.94(3) . .
Na00 S00C Ba03 133.94(3) . 1_545
Na00 S00C Na0G 61.12(4) . .
Na00 S00C Na0G 61.12(4) . 1_545
Na00 S00C Na1 93.27(7) . .
Na1 S00C Ba02 133.77(2) . 1_545
Na1 S00C Ba02 133.77(2) . .
Na1 S00C Ba03 69.07(4) . 1_545
Na1 S00C Ba03 69.07(4) . .
Ba01 S00D Ba01 79.904(16) 1_545 .
Ba01 S00D Na00 69.22(3) 1_545 .
Ba01 S00D Na00 69.22(3) . .
Ba02 S00D Ba01 134.84(2) . 1_545
Ba02 S00D Ba01 82.536(10) . .
Ba02 S00D Ba01 134.84(2) 1_545 .
Ba02 S00D Ba01 82.537(10) 1_545 1_545
Ba02 S00D Ba02 81.108(17) . 1_545
Ba02 S00D Na00 65.66(3) 1_545 .
Ba02 S00D Na00 65.66(3) . .
Cu06 S00D Ba01 139.60(2) 7_666 1_545
Cu06 S00D Ba01 139.60(2) 7_656 .
Cu06 S00D Ba01 139.679(9) . .
Cu06 S00D Ba01 70.928(13) 7_656 1_545
Cu06 S00D Ba01 139.679(9) . 1_545
Cu06 S00D Ba01 70.929(13) 7_666 .
Cu06 S00D Ba02 68.848(13) 7_656 1_545
Cu06 S00D Ba02 137.82(2) 7_656 .
Cu06 S00D Ba02 72.275(15) . .
Cu06 S00D Ba02 72.275(15) . 1_545
Cu06 S00D Ba02 137.82(2) 7_666 1_545
Cu06 S00D Ba02 68.848(13) 7_666 .
Cu06 S00D Cu06 70.807(17) . 7_666
Cu06 S00D Cu06 70.807(17) . 7_656
Cu06 S00D Cu06 115.87(3) 7_666 7_656
Cu06 S00D Na00 121.945(15) 7_666 .
Cu06 S00D Na00 121.945(15) 7_656 .
Cu06 S00D Na00 123.53(5) . .
Ba03 S00E Ba03 83.019(18) 7_667 7_657
Ba03 S00E Na1 68.24(3) 7_667 7_657
Ba03 S00E Na1 68.24(3) 7_657 7_657
Ba04 S00E Ba03 90.180(10) 3_535 7_657
Ba04 S00E Ba03 151.95(2) 3_535 7_667
Ba04 S00E Ba03 151.95(2) 3_545 7_657
Ba04 S00E Ba03 90.180(10) 3_545 7_667
Ba04 S00E Ba04 83.123(19) 3_535 3_545
Ba04 S00E Na1 133.72(2) 3_545 7_657
Ba04 S00E Na1 133.72(2) 3_535 7_657
Cu08 S00E Ba03 73.857(17) . 7_667
Cu08 S00E Ba03 73.857(17) . 7_657
Cu08 S00E Ba04 78.105(18) . 3_545
Cu08 S00E Ba04 78.105(18) . 3_535
Cu08 S00E Na0F 134.766(9) . 3_545
Cu08 S00E Na0F 134.766(10) . 3_535
Cu08 S00E Na1 128.53(5) . 7_657
Cu08 S00E Na1 135.31(5) . 3_545
Na0F S00E Ba03 128.99(2) 3_535 7_667
Na0F S00E Ba03 71.976(11) 3_545 7_667
Na0F S00E Ba03 128.99(2) 3_545 7_657
Na0F S00E Ba03 71.976(10) 3_535 7_657
Na0F S00E Ba04 73.294(10) 3_545 3_545
Na0F S00E Ba04 130.70(2) 3_545 3_535
Na0F S00E Ba04 130.70(2) 3_535 3_545
Na0F S00E Ba04 73.294(10) 3_535 3_535
Na0F S00E Na0F 90.161(18) 3_545 3_535
Na0F S00E Na1 62.33(3) 3_545 3_545
Na0F S00E Na1 61.37(3) 3_535 7_657
Na0F S00E Na1 61.37(3) 3_545 7_657
Na0F S00E Na1 62.33(3) 3_535 3_545
Na1 S00E Ba03 133.36(2) 3_545 7_667
Na1 S00E Ba03 133.36(2) 3_545 7_657
Na1 S00E Ba04 68.95(3) 3_545 3_545
Na1 S00E Ba04 68.95(3) 3_545 3_535
Na1 S00E Na1 96.15(7) 3_545 7_657
Ba03 Na0F Ba03 180.0 . 5_677
S00E Na0F Ba03 123.378(12) 7_667 5_677
S00E Na0F Ba03 56.622(12) 7_657 .
S00E Na0F Ba03 123.378(12) 3_455 .
S00E Na0F Ba03 123.378(12) 7_657 5_677
S00E Na0F Ba03 56.622(12) 3_465 5_677
S00E Na0F Ba03 56.622(12) 7_667 .
S00E Na0F Ba03 56.622(12) 3_455 5_677
S00E Na0F Ba03 123.378(12) 3_465 .
S00E Na0F S00E 180.0 7_667 3_455
S00E Na0F S00E 90.162(19) 7_667 7_657
S00E Na0F S00E 89.837(19) 7_667 3_465
S00E Na0F S00E 180.0 7_657 3_465
S00E Na0F S00E 90.163(19) 3_455 3_465
S00E Na0F S00E 89.837(19) 3_455 7_657
S00E Na0F Na1 117.42(4) 3_465 .
S00E Na0F Na1 62.58(4) 3_455 5_667
S00E Na0F Na1 117.42(4) 7_657 5_677
S00E Na0F Na1 117.42(4) 7_667 5_667
S00E Na0F Na1 119.16(4) 3_465 5_667
S00E Na0F Na1 62.58(4) 7_667 1_565
S00E Na0F Na1 62.58(4) 7_657 .
S00E Na0F Na1 119.16(4) 7_667 .
S00E Na0F Na1 60.84(4) 7_667 5_677
S00E Na0F Na1 60.84(4) 7_657 5_667
S00E Na0F Na1 117.42(4) 3_455 1_565
S00E Na0F Na1 60.84(4) 3_455 .
S00E Na0F Na1 62.58(4) 3_465 5_677
S00E Na0F Na1 119.16(4) 7_657 1_565
S00E Na0F Na1 60.84(4) 3_465 1_565
S00E Na0F Na1 119.16(4) 3_455 5_677
O00J Na0F Ba03 127.72(5) 5_677 .
O00J Na0F Ba03 52.28(5) . .
O00J Na0F Ba03 127.72(5) . 5_677
O00J Na0F Ba03 52.28(5) 5_677 5_677
O00J Na0F S00E 90.77(3) . 7_657
O00J Na0F S00E 89.23(3) 5_677 7_657
O00J Na0F S00E 89.23(3) . 3_455
O00J Na0F S00E 89.23(3) 5_677 7_667
O00J Na0F S00E 90.77(3) 5_677 3_465
O00J Na0F S00E 90.77(3) 5_677 3_455
O00J Na0F S00E 89.23(3) . 3_465
O00J Na0F S00E 90.77(3) . 7_667
O00J Na0F O00J 180.0 5_677 .
O00J Na0F Na1 137.99(3) 5_677 .
O00J Na0F Na1 42.01(3) . .
O00J Na0F Na1 137.99(3) 5_677 1_565
O00J Na0F Na1 42.01(3) . 1_565
O00J Na0F Na1 137.99(3) . 5_677
O00J Na0F Na1 42.01(3) 5_677 5_677
O00J Na0F Na1 137.99(3) . 5_667
O00J Na0F Na1 42.01(3) 5_677 5_667
Na1 Na0F Ba03 63.20(4) . .
Na1 Na0F Ba03 63.20(4) 1_565 .
Na1 Na0F Ba03 63.20(4) 5_677 5_677
Na1 Na0F Ba03 116.80(4) 1_565 5_677
Na1 Na0F Ba03 63.20(4) 5_667 5_677
Na1 Na0F Ba03 116.80(4) 5_667 .
Na1 Na0F Ba03 116.80(4) 5_677 .
Na1 Na0F Ba03 116.80(4) . 5_677
Na1 Na0F Na1 180.0 5_677 .
Na1 Na0F Na1 95.99(7) 5_677 1_565
Na1 Na0F Na1 84.01(7) 1_565 .
Na1 Na0F Na1 180.0 5_667 1_565
Na1 Na0F Na1 95.99(7) 5_667 .
Na1 Na0F Na1 84.01(7) 5_677 5_667
Ba04 Na0G Ba01 78.83(3) . 5_676
S00B Na0G Ba01 57.15(2) 3_465 5_676
S00B Na0G Ba01 57.15(2) 3_455 5_676
S00B Na0G Ba04 56.95(2) 3_465 .
S00B Na0G Ba04 56.95(2) 3_455 .
S00B Na0G S00B 90.50(4) 3_455 3_465
S00B Na0G Na00 120.47(6) 3_455 1_565
S00B Na0G Na00 60.34(5) 3_455 .
S00B Na0G Na00 60.34(5) 3_465 1_565
S00B Na0G Na00 120.47(6) 3_465 .
S00B Na0G Na1 120.27(6) 3_455 1_565
S00B Na0G Na1 120.27(6) 3_465 .
S00B Na0G Na1 61.45(4) 3_455 .
S00B Na0G Na1 61.45(4) 3_465 1_565
S00C Na0G Ba01 122.05(3) . 5_676
S00C Na0G Ba01 122.05(3) 1_565 5_676
S00C Na0G Ba04 123.66(3) 1_565 .
S00C Na0G Ba04 123.66(3) . .
S00C Na0G S00B 89.360(15) . 3_455
S00C Na0G S00B 179.05(5) . 3_465
S00C Na0G S00B 89.359(15) 1_565 3_465
S00C Na0G S00B 179.05(5) 1_565 3_455
S00C Na0G S00C 90.76(4) 1_565 .
S00C Na0G Na00 118.97(6) 1_565 .
S00C Na0G Na00 58.68(4) 1_565 1_565
S00C Na0G Na00 58.68(4) . .
S00C Na0G Na00 118.97(6) . 1_565
S00C Na0G Na1 60.44(4) . .
S00C Na0G Na1 119.40(6) . 1_565
S00C Na0G Na1 119.40(6) 1_565 .
S00C Na0G Na1 60.44(4) 1_565 1_565
O00I Na0G Ba01 52.87(5) . 5_676
O00I Na0G Ba04 131.70(6) . .
O00I Na0G S00B 91.74(5) . 3_465
O00I Na0G S00B 91.74(5) . 3_455
O00I Na0G S00C 87.33(5) . .
O00I Na0G S00C 87.33(5) . 1_565
O00I Na0G Na00 44.89(4) . 1_565
O00I Na0G Na00 44.89(4) . .
O00I Na0G Na1 136.12(4) . 1_565
O00I Na0G Na1 136.12(4) . .
O00J Na0G Ba01 131.42(7) . 5_676
O00J Na0G Ba04 52.58(5) . .
O00J Na0G S00B 91.28(5) . 3_465
O00J Na0G S00B 91.28(5) . 3_455
O00J Na0G S00C 89.66(5) . 1_565
O00J Na0G S00C 89.66(5) . .
O00J Na0G O00I 175.71(9) . .
O00J Na0G Na00 135.08(4) . 1_565
O00J Na0G Na00 135.08(4) . .
O00J Na0G Na1 43.74(4) . 1_565
O00J Na0G Na1 43.74(4) . .
Na00 Na0G Ba01 63.57(5) 1_565 5_676
Na00 Na0G Ba01 63.57(5) . 5_676
Na00 Na0G Ba04 117.06(5) 1_565 .
Na00 Na0G Ba04 117.07(5) . .
Na00 Na0G Na00 89.73(8) 1_565 .
Na00 Na0G Na1 91.38(5) . .
Na00 Na0G Na1 178.08(7) 1_565 .
Na00 Na0G Na1 91.38(5) 1_565 1_565
Na00 Na0G Na1 178.08(7) . 1_565
Na1 Na0G Ba01 118.34(5) 1_565 5_676
Na1 Na0G Ba01 118.34(5) . 5_676
Na1 Na0G Ba04 63.74(5) 1_565 .
Na1 Na0G Ba04 63.74(5) . .
Na1 Na0G Na1 87.48(8) . 1_565
Ba01 O00H Ba01 96.001(9) 5_666 5_676
Ba01 O00H Ba01 96.001(10) . 1_545
Ba01 O00H Ba01 83.999(9) 5_666 1_545
Ba01 O00H Ba01 180.0 1_545 5_676
Ba01 O00H Ba01 83.999(10) . 5_676
Ba01 O00H Ba01 180.0 . 5_666
Na00 O00H Ba01 86.94(4) . 5_666
Na00 O00H Ba01 86.94(4) . 5_676
Na00 O00H Ba01 86.94(4) 5_666 1_545
Na00 O00H Ba01 93.06(4) . .
Na00 O00H Ba01 93.06(4) 5_666 5_676
Na00 O00H Ba01 93.06(4) 5_666 5_666
Na00 O00H Ba01 93.06(4) . 1_545
Na00 O00H Ba01 86.94(4) 5_666 .
Na00 O00H Na00 180.0 . 5_666
Ba01 O00I Ba01 82.55(5) . 5_676
Ba02 O00I Ba01 177.04(8) . 5_676
Ba02 O00I Ba01 100.41(6) . .
Na0G O00I Ba01 169.02(9) . .
Na0G O00I Ba01 86.47(7) . 5_676
Na0G O00I Ba02 90.57(7) . .
Na00 O00I Ba01 87.79(8) . 5_676
Na00 O00I Ba01 87.79(8) 1_565 5_676
Na00 O00I Ba01 96.87(8) 1_565 .
Na00 O00I Ba01 96.87(8) . .
Na00 O00I Ba02 91.83(8) 1_565 .
Na00 O00I Ba02 91.83(8) . .
Na00 O00I Na0G 82.66(9) . .
Na00 O00I Na0G 82.66(9) 1_565 .
Na00 O00I Na00 164.89(17) . 1_565
Ba03 O00J Ba04 179.12(7) . .
Na0F O00J Ba03 88.85(6) . .
Na0F O00J Ba04 90.27(6) . .
Na0G O00J Ba03 92.24(7) . .
Na0G O00J Ba04 88.64(6) . .
Na0G O00J Na0F 178.91(10) . .
Na1 O00J Ba03 90.44(8) 1_565 .
Na1 O00J Ba03 90.43(8) . .
Na1 O00J Ba04 89.59(8) 1_565 .
Na1 O00J Ba04 89.59(8) . .
Na1 O00J Na0F 91.83(9) 1_565 .
Na1 O00J Na0F 91.83(9) . .
Na1 O00J Na0G 88.16(9) . .
Na1 O00J Na0G 88.16(9) 1_565 .
Na1 O00J Na1 176.25(17) 1_565 .
Ba01 Na00 Ba01 72.91(4) 5_666 5_676
Ba02 Na00 Ba01 106.711(11) 1_545 5_666
Ba02 Na00 Ba01 173.68(8) 1_545 5_676
Ba02 Na00 Ba01 106.711(11) . 5_676
Ba02 Na00 Ba01 173.68(8) . 5_666
Ba02 Na00 Ba02 72.94(5) . 1_545
S00B Na00 Ba01 58.40(4) 3_455 5_676
S00B Na00 Ba01 58.40(4) 3_455 5_666
S00B Na00 Ba02 127.05(6) 3_455 1_545
S00B Na00 Ba02 127.05(6) 3_455 .
S00B Na00 S00D 174.95(8) 3_455 .
S00C Na00 Ba01 127.44(6) . 5_666
S00C Na00 Ba01 127.44(6) . 5_676
S00C Na00 Ba02 58.00(4) . 1_545
S00C Na00 Ba02 58.00(4) . .
S00C Na00 S00B 89.75(7) . 3_455
S00C Na00 S00D 95.30(7) . .
S00C Na00 Na0G 60.20(5) . 1_545
S00C Na00 Na0G 60.20(5) . .
S00D Na00 Ba01 117.92(6) . 5_666
S00D Na00 Ba01 117.92(6) . 5_676
S00D Na00 Ba02 56.41(4) . .
S00D Na00 Ba02 56.41(4) . 1_545
Na0G Na00 Ba01 67.46(4) . 5_676
Na0G Na00 Ba01 117.07(8) . 5_666
Na0G Na00 Ba01 67.46(4) 1_545 5_666
Na0G Na00 Ba01 117.06(8) 1_545 5_676
Na0G Na00 Ba02 117.49(7) . 1_545
Na0G Na00 Ba02 67.85(4) . .
Na0G Na00 Ba02 117.49(7) 1_545 .
Na0G Na00 Ba02 67.85(4) 1_545 1_545
Na0G Na00 S00B 59.50(5) . 3_455
Na0G Na00 S00B 59.50(5) 1_545 3_455
Na0G Na00 S00D 123.31(6) 1_545 .
Na0G Na00 S00D 123.31(6) . .
Na0G Na00 Na0G 89.73(8) . 1_545
O00H Na00 Ba01 52.98(4) . 5_666
O00H Na00 Ba01 52.98(4) . 5_676
O00H Na00 Ba02 121.56(7) . 1_545
O00H Na00 Ba02 121.56(7) . .
O00H Na00 S00B 90.87(8) . 3_455
O00H Na00 S00C 179.38(12) . .
O00H Na00 S00D 84.08(8) . .
O00H Na00 Na0G 120.16(7) . .
O00H Na00 Na0G 120.16(7) . 1_545
O00I Na00 Ba01 127.62(10) 1_545 5_676
O00I Na00 Ba01 55.42(7) 1_545 5_666
O00I Na00 Ba01 127.62(10) . 5_666
O00I Na00 Ba01 55.41(7) . 5_676
O00I Na00 Ba02 123.64(10) . 1_545
O00I Na00 Ba02 51.35(7) 1_545 1_545
O00I Na00 Ba02 51.35(7) . .
O00I Na00 Ba02 123.64(10) 1_545 .
O00I Na00 S00B 96.60(9) 1_545 3_455
O00I Na00 S00B 96.60(9) . 3_455
O00I Na00 S00C 93.68(8) . .
O00I Na00 S00C 93.68(8) 1_545 .
O00I Na00 S00D 83.10(9) . .
O00I Na00 S00D 83.10(9) 1_545 .
O00I Na00 Na0G 142.11(12) 1_545 .
O00I Na00 Na0G 142.11(12) . 1_545
O00I Na00 Na0G 52.45(6) 1_545 1_545
O00I Na00 Na0G 52.45(6) . .
O00I Na00 O00H 86.25(8) . .
O00I Na00 O00H 86.25(8) 1_545 .
O00I Na00 O00I 164.89(17) . 1_545
Ba04 Na1 Ba04 72.69(4) . 1_545
S00B Na1 Ba04 57.06(4) 3_455 1_545
S00B Na1 Ba04 57.06(4) 3_455 .
S00B Na1 S00E 178.09(9) 3_455 7_657
S00B Na1 S00E 94.25(6) 3_455 3_455
S00B Na1 Na0F 122.81(5) 3_455 1_545
S00B Na1 Na0F 122.81(5) 3_455 .
S00C Na1 Ba04 123.85(6) . .
S00C Na1 Ba04 123.85(6) . 1_545
S00C Na1 S00B 86.21(7) . 3_455
S00C Na1 S00E 95.70(6) . 7_657
S00C Na1 S00E 179.54(9) . 3_455
S00C Na1 Na0F 122.90(5) . 1_545
S00C Na1 Na0F 122.90(5) . .
S00C Na1 Na0G 58.35(5) . .
S00C Na1 Na0G 58.35(5) . 1_545
S00E Na1 Ba04 121.58(6) 7_657 .
S00E Na1 Ba04 121.58(6) 7_657 1_545
S00E Na1 Ba04 56.47(4) 3_455 1_545
S00E Na1 Ba04 56.47(4) 3_455 .
S00E Na1 S00E 83.85(7) 3_455 7_657
S00E Na1 Na0F 56.82(4) 3_455 .
S00E Na1 Na0F 56.82(4) 3_455 1_545
Na0F Na1 Ba04 112.90(7) 1_545 .
Na0F Na1 Ba04 66.17(3) . .
Na0F Na1 Ba04 66.17(3) 1_545 1_545
Na0F Na1 Ba04 112.90(7) . 1_545
Na0F Na1 S00E 56.05(4) 1_545 7_657
Na0F Na1 S00E 56.05(4) . 7_657
Na0F Na1 Na0F 84.01(6) . 1_545
Na0G Na1 Ba04 66.02(4) . .
Na0G Na1 Ba04 66.02(4) 1_545 1_545
Na0G Na1 Ba04 114.40(7) 1_545 .
Na0G Na1 Ba04 114.40(7) . 1_545
Na0G Na1 S00B 57.98(5) . 3_455
Na0G Na1 S00B 57.98(5) 1_545 3_455
Na0G Na1 S00E 123.11(6) 1_545 7_657
Na0G Na1 S00E 121.92(6) . 3_455
Na0G Na1 S00E 121.92(6) 1_545 3_455
Na0G Na1 S00E 123.11(6) . 7_657
Na0G Na1 Na0F 178.24(7) 1_545 .
Na0G Na1 Na0F 94.256(19) . .
Na0G Na1 Na0F 178.24(7) . 1_545
Na0G Na1 Na0F 94.256(19) 1_545 1_545
Na0G Na1 Na0G 87.48(8) 1_545 .
O00J Na1 Ba04 126.68(10) . 1_545
O00J Na1 Ba04 54.04(6) 1_545 1_545
O00J Na1 Ba04 54.04(6) . .
O00J Na1 Ba04 126.69(10) 1_545 .
O00J Na1 S00B 91.60(8) . 3_455
O00J Na1 S00B 91.60(8) 1_545 3_455
O00J Na1 S00C 91.08(8) 1_545 .
O00J Na1 S00C 91.08(8) . .
O00J Na1 S00E 88.91(9) 1_545 3_455
O00J Na1 S00E 88.37(8) . 7_657
O00J Na1 S00E 88.36(8) 1_545 7_657
O00J Na1 S00E 88.91(9) . 3_455
O00J Na1 Na0F 46.16(6) . .
O00J Na1 Na0F 130.17(12) . 1_545
O00J Na1 Na0F 46.16(6) 1_545 1_545
O00J Na1 Na0F 130.17(12) 1_545 .
O00J Na1 Na0G 48.10(6) . .
O00J Na1 Na0G 135.57(12) . 1_545
O00J Na1 Na0G 48.10(6) 1_545 1_545
O00J Na1 Na0G 135.57(12) 1_545 .
O00J Na1 O00J 176.25(17) . 1_545

loop_
_geom_bond_atom_site_label_1
_geom_bond_atom_site_label_2
_geom_bond_distance
_geom_bond_site_symmetry_2
Ba01 Cu06 3.4453(5) 7_666
Ba01 Cu07 3.5031(4) 7_666
Ba01 Cu07 3.5031(4) 7_656
Ba01 S00B 3.2610(5) 7_656
Ba01 S00B 3.2610(5) 7_666
Ba01 S00D 3.3168(5) .
Ba01 S00D 3.3168(5) 1_565
Ba01 O00H 2.8660(2) .
Ba01 O00H 2.8660(2) 1_565
Ba01 O00I 2.953(2) 5_676
Ba01 O00I 2.8597(19) .
Ba01 Na00 3.5846(19) 5_666
Ba02 Cu05 3.4150(4) .
Ba02 Cu05 3.4150(4) 1_565
Ba02 Cu06 3.4186(4) 1_565
Ba02 Cu06 3.3326(5) 7_666
Ba02 Cu06 3.4186(4) .
Ba02 S009 3.2781(5) .
Ba02 S009 3.2781(5) 1_565
Ba02 S00C 3.2137(5) .
Ba02 S00C 3.2138(5) 1_565
Ba02 S00D 3.2758(5) 1_565
Ba02 S00D 3.2759(5) .
Ba02 O00I 2.7996(19) .
Ba03 Cu05 3.5344(4) .
Ba03 Cu05 3.5345(4) 1_565
Ba03 Cu08 3.4088(4) 7_667
Ba03 Cu08 3.4088(5) 7_657
Ba03 Cu08 3.4898(5) 1_565
Ba03 S00A 3.3001(5) 1_565
Ba03 S00A 3.3000(5) .
Ba03 S00C 3.2974(5) .
Ba03 S00C 3.2974(5) 1_565
Ba03 S00E 3.2137(6) 7_657
Ba03 S00E 3.2137(6) 7_667
Ba03 O00J 2.8953(19) .
Ba04 Cu05 3.5722(5) 3_455
Ba04 Cu07 3.5672(5) 3_455
Ba04 Cu07 3.5672(5) 3_465
Ba04 Cu08 3.5614(4) 3_455
Ba04 Cu08 3.5614(4) 3_465
Ba04 S009 3.2846(6) 3_455
Ba04 S00A 3.2509(6) 3_455
Ba04 S00B 3.2288(5) 3_465
Ba04 S00B 3.2288(5) 3_455
Ba04 S00E 3.2103(6) 3_465
Ba04 S00E 3.2103(6) 3_455
Ba04 O00J 2.9092(19) .
Cu05 S009 2.2957(7) .
Cu05 S00A 2.2550(7) .
Cu05 S00C 2.3052(7) .
Cu06 Cu06 2.8445(5) 7_666
Cu06 Cu06 2.8445(6) 7_656
Cu06 S009 2.3978(7) .
Cu06 S00D 2.5133(4) 7_656
Cu06 S00D 2.5133(4) 7_666
Cu06 S00D 2.3937(8) .
Cu07 S009 2.3793(4) 1_545
Cu07 S009 2.3794(4) .
Cu07 S00B 2.3139(7) .
Cu08 S00A 2.3839(4) .
Cu08 S00A 2.7133(8) 7_657
Cu08 S00A 2.3839(4) 1_545
Cu08 S00E 2.3395(8) .
S00B Na0G 2.9989(10) 3_545
S00B Na0G 2.9989(10) 3_535
S00B Na00 3.025(3) 3_545
S00B Na1 3.107(3) 3_545
S00C Na0G 2.9922(10) .
S00C Na0G 2.9922(10) 1_545
S00C Na00 2.946(2) .
S00C Na1 3.058(3) .
S00D Na00 3.332(3) .
S00E Na0F 3.0078(5) 3_535
S00E Na0F 3.0078(5) 3_545
S00E Na1 3.138(3) 3_545
S00E Na1 3.219(3) 7_657
Na0F O00J 2.2969(18) .
Na0F O00J 2.2969(18) 5_677
Na0F Na1 3.183(2) 5_677
Na0F Na1 3.183(2) 1_565
Na0F Na1 3.183(2) 5_667
Na0F Na1 3.183(2) .
Na0G O00I 2.414(2) .
Na0G O00J 2.294(2) .
Na0G Na00 3.019(2) .
Na0G Na00 3.019(2) 1_565
Na0G Na1 3.081(2) .
Na0G Na1 3.081(2) 1_565
O00H Na00 2.311(2) 5_666
O00H Na00 2.311(2) .
O00I Na00 2.1485(5) 1_565
O00I Na00 2.1485(5) .
O00J Na1 2.1310(3) 1_565
O00J Na1 2.1310(3) .
